data_7038916
loop_
_publ_author_name
'Levason, William'
'Pugh, David'
'Purkis, Jamie M.'
'Reid, Gillian'

_publ_section_title
;
 Complexes of Group 2 dications with soft thioether- and
 selenoether-containing macrocycles.
;
_journal_issue 18
_journal_name_full 'Dalton transactions (Cambridge, England : 2003)'
_journal_page_first 7900
_journal_page_last 7911
_journal_paper_doi 10.1039/c6dt00808a
_journal_volume 45
_journal_year 2016
_chemical_formula_moiety '2(C32 H12 B F24), C16 H24 Ca N8'
_chemical_formula_sum 'C80 H48 B2 Ca F48 N8'
_chemical_formula_weight 2094.96
_chemical_name_systematic
;
 ?
;
_space_group_crystal_system tetragonal
_space_group_IT_number 126
_space_group_name_Hall '-P 4a 2bc'
_space_group_name_H-M_alt 'P 4/n n c'
_symmetry_space_group_name_Hall '-P 4a 2bc'
_symmetry_space_group_name_H-M 'P 4/n n c :2'
_atom_sites_solution_hydrogens geom
_audit_creation_method SHELXL-2013
_audit_update_record
;
2016-02-23 deposited with the CCDC.
2016-03-28 downloaded from the CCDC.
;
_cell_angle_alpha 90
_cell_angle_beta 90
_cell_angle_gamma 90
_cell_formula_units_Z 2
_cell_length_a 15.691(3)
_cell_length_b 15.691(3)
_cell_length_c 18.386(5)
_cell_measurement_reflns_used 8752
_cell_measurement_temperature 100(2)
_cell_measurement_theta_max 27.5
_cell_measurement_theta_min 2.6
_cell_volume 4526.8(17)
_computing_cell_refinement
;
CrystalClear-SM Expert 2.1 b29 (Rigaku, 2013)
;
_computing_data_collection
;
CrystalClear-SM Expert 2.1 b29 (Rigaku, 2013)
;
_computing_data_reduction
;
CrystalClear-SM Expert 2.1 b29 (Rigaku, 2013)
;
_computing_molecular_graphics 'ORTEP-III (Farrugia, 2012)'
_computing_publication_material 'PLATON (Spek, 2003), WinGX (Farrugia, 1999) and enCIFer (Allen et al., 2004).'
_computing_structure_refinement 'SHELXL-2013 (Sheldrick, 2013)'
_computing_structure_solution 'SUPERFLIP (Palatinus and Chapuis, 2007)'
_diffrn_ambient_temperature 100(2)
_diffrn_detector 'CCD plate'
_diffrn_detector_area_resol_mean 28.5714
_diffrn_detector_type 'Rigaku HG Saturn724+ (2x2 bin mode)'
_diffrn_measured_fraction_theta_full 0.975
_diffrn_measured_fraction_theta_max 0.996
_diffrn_measurement_device 'four-circle \k diffractometer'
_diffrn_measurement_device_type 'Rigaku AFC12 (Right)'
_diffrn_measurement_method 'profile data from \w-scans'
_diffrn_measurement_specimen_support 'MiTeGen micromount'
_diffrn_radiation_collimation 'Confocal mirrors, VHF Varimax '
_diffrn_radiation_type MoK\a
_diffrn_radiation_wavelength 0.71075
_diffrn_reflns_av_unetI/netI 0.0249
_diffrn_reflns_Laue_measured_fraction_full 0.975
_diffrn_reflns_Laue_measured_fraction_max 0.996
_diffrn_reflns_limit_h_max 20
_diffrn_reflns_limit_h_min -19
_diffrn_reflns_limit_k_max 20
_diffrn_reflns_limit_k_min -20
_diffrn_reflns_limit_l_max 23
_diffrn_reflns_limit_l_min -22
_diffrn_reflns_number 31064
_diffrn_reflns_point_group_measured_fraction_full 0.975
_diffrn_reflns_point_group_measured_fraction_max 0.996
_diffrn_reflns_theta_full 25.242
_diffrn_reflns_theta_max 25.027
_diffrn_reflns_theta_min 3.107
_diffrn_source 'Rotating Anode'
_diffrn_source_current 55.0
_diffrn_source_power 2.475
_diffrn_source_voltage 45.0
_exptl_absorpt_coefficient_mu 0.216
_exptl_absorpt_correction_T_max 1.000
_exptl_absorpt_correction_T_min 0.715
_exptl_absorpt_correction_type multi-scan
_exptl_absorpt_process_details 'CrystalClear-SM Expert 2.1 b29 (Rigaku, 2013)'
_exptl_crystal_colour colourless
_exptl_crystal_density_diffrn 1.537
_exptl_crystal_description block
_exptl_crystal_F_000 2092
_exptl_crystal_size_max 0.070
_exptl_crystal_size_mid 0.050
_exptl_crystal_size_min 0.040
_refine_diff_density_max 0.428
_refine_diff_density_min -0.311
_refine_diff_density_rms 0.072
_refine_ls_extinction_method none
_refine_ls_goodness_of_fit_ref 1.065
_refine_ls_hydrogen_treatment constr
_refine_ls_matrix_type full
_refine_ls_number_parameters 187
_refine_ls_number_reflns 2009
_refine_ls_number_restraints 48
_refine_ls_restrained_S_all 1.191
_refine_ls_R_factor_all 0.1184
_refine_ls_R_factor_gt 0.0824
_refine_ls_shift/su_max 0.001
_refine_ls_shift/su_mean 0.000
_refine_ls_structure_factor_coef Fsqd
_refine_ls_weighting_details 'w=1/[\s^2^(Fo^2^)+(0.1954P)^2^+0.2855P] where P=(Fo^2^+2Fc^2^)/3'
_refine_ls_weighting_scheme calc
_refine_ls_wR_factor_gt 0.2632
_refine_ls_wR_factor_ref 0.2889
_reflns_Friedel_coverage 0.000
_reflns_number_gt 1223
_reflns_number_total 2009
_reflns_threshold_expression 'I > 2\s(I)'
_cod_data_source_file c6dt00808a2.cif
_cod_data_source_block shelx
_cod_depositor_comments 'Adding full bibliography for 7038913--7038924.cif.'
_cod_original_cell_volume 4527(2)
_cod_database_code 7038916
_shelx_space_group_comment
;
The symmetry employed for this shelxl refinement is uniquely defined
by the following loop, which should always be used as a source of
symmetry information in preference to the above space-group names.
They are only intended as comments.
;
_shelx_estimated_absorpt_t_min 0.985
_shelx_estimated_absorpt_t_max 0.991
_shelxl_version_number 2013-4

loop_
_space_group_symop_operation_xyz
'x, y, z'
'-x+1/2, -y+1/2, z'
'-y+1/2, x, z'
'y, -x+1/2, z'
'-x+1/2, y, -z+1/2'
'x, -y+1/2, -z+1/2'
'y, x, -z+1/2'
'-y+1/2, -x+1/2, -z+1/2'
'-x, -y, -z'
'x-1/2, y-1/2, -z'
'y-1/2, -x, -z'
'-y, x-1/2, -z'
'x-1/2, -y, z-1/2'
'-x, y-1/2, z-1/2'
'-y, -x, z-1/2'
'y-1/2, x-1/2, z-1/2'

loop_
_atom_site_label
_atom_site_type_symbol
_atom_site_fract_x
_atom_site_fract_y
_atom_site_fract_z
_atom_site_U_iso_or_equiv
_atom_site_adp_type
_atom_site_occupancy
_atom_site_site_symmetry_order
_atom_site_calc_flag
_atom_site_refinement_flags_posn
_atom_site_refinement_flags_adp
_atom_site_refinement_flags_occupancy
_atom_site_disorder_assembly
_atom_site_disorder_group
C1 C 0.7579(2) 0.3343(2) 0.0521(3) 0.0627(11) Uani 1 1 d . . . . .
C2 C 0.8138(2) 0.3346(3) 0.1115(2) 0.0657(11) Uani 1 1 d . . . . .
H2 H 0.8440 0.2838 0.1226 0.079 Uiso 1 1 calc R U . . .
C3 C 0.8269(3) 0.4055(3) 0.1546(3) 0.0685(12) Uani 1 1 d . . . . .
C4 C 0.7820(3) 0.4803(3) 0.1418(3) 0.0758(13) Uani 1 1 d . . . . .
H4 H 0.7901 0.5291 0.1717 0.091 Uiso 1 1 calc R U . . .
C5 C 0.7257(3) 0.4819(3) 0.0850(3) 0.0778(14) Uani 1 1 d . . . . .
C6 C 0.7133(3) 0.4101(2) 0.0406(3) 0.0687(12) Uani 1 1 d . . . . .
H6 H 0.6735 0.4132 0.0018 0.082 Uiso 1 1 calc R U . . .
C7 C 0.8893(3) 0.3998(3) 0.2151(3) 0.0820(14) Uani 1 1 d . . . . .
C8 C 0.6774(3) 0.5612(3) 0.0676(4) 0.0979(18) Uani 1 1 d D . . . .
C9 C 0.3319(3) 0.0744(3) 0.1404(3) 0.0888(15) Uani 1 1 d . . . . .
C10 C 0.3709(5) 0.0083(4) 0.0974(4) 0.112(2) Uani 1 1 d . . . . .
H10A H 0.3425 -0.0462 0.1072 0.169 Uiso 1 1 calc R U . . .
H10B H 0.4314 0.0037 0.1100 0.169 Uiso 1 1 calc R U . . .
H10C H 0.3653 0.0223 0.0456 0.169 Uiso 1 1 calc R U . . .
B1 B 0.7500 0.2500 0.0000 0.061(2) Uani 1 4 d S T P . .
N1 N 0.3042(3) 0.1271(3) 0.1755(3) 0.0982(14) Uani 1 1 d . . . . .
F1 F 0.9657(2) 0.3779(4) 0.1941(2) 0.1485(18) Uani 1 1 d . . . . .
F2 F 0.8663(2) 0.3437(2) 0.26639(18) 0.1044(11) Uani 1 1 d . . . . .
F3 F 0.8980(2) 0.4727(2) 0.25258(19) 0.1189(13) Uani 1 1 d . . . . .
F4A F 0.6819(3) 0.6179(3) 0.1251(4) 0.111(3) Uani 0.727(14) 1 d D U P A 1
F5A F 0.5949(3) 0.5486(6) 0.0596(6) 0.094(2) Uani 0.727(14) 1 d D U P A 1
F6A F 0.7046(5) 0.5998(4) 0.0101(5) 0.120(3) Uani 0.727(14) 1 d D U P A 1
F4B F 0.7134(11) 0.6349(7) 0.0710(12) 0.115(6) Uani 0.273(14) 1 d D U P A 2
F5B F 0.5961(8) 0.551(2) 0.0869(11) 0.089(7) Uani 0.273(14) 1 d D U P A 2
F6B F 0.6651(18) 0.5714(15) -0.0074(6) 0.151(8) Uani 0.273(14) 1 d D U P A 2
Ca1 Ca 0.2500 0.2500 0.2500 0.0806(9) Uani 1 8 d S T P . .

loop_
_atom_site_aniso_label
_atom_site_aniso_U_11
_atom_site_aniso_U_22
_atom_site_aniso_U_33
_atom_site_aniso_U_23
_atom_site_aniso_U_13
_atom_site_aniso_U_12
C1 0.0423(18) 0.0436(19) 0.102(3) 0.0038(19) 0.004(2) -0.0040(15)
C2 0.046(2) 0.051(2) 0.099(3) 0.004(2) 0.003(2) -0.0021(16)
C3 0.052(2) 0.055(2) 0.098(3) -0.004(2) 0.010(2) -0.0152(18)
C4 0.065(3) 0.050(2) 0.112(4) -0.008(2) 0.014(3) -0.0099(19)
C5 0.052(2) 0.049(2) 0.132(4) -0.005(2) 0.007(3) -0.0018(18)
C6 0.050(2) 0.045(2) 0.111(3) -0.002(2) 0.002(2) -0.0006(17)
C7 0.070(3) 0.072(3) 0.104(3) -0.010(3) -0.002(3) -0.017(2)
C8 0.069(3) 0.065(3) 0.160(6) -0.021(4) -0.003(3) 0.005(2)
C9 0.078(3) 0.066(3) 0.122(4) 0.000(3) -0.003(3) 0.002(2)
C10 0.118(5) 0.083(4) 0.136(5) -0.005(4) 0.003(4) -0.005(3)
B1 0.043(3) 0.043(3) 0.096(6) 0.000 0.000 0.000
N1 0.087(3) 0.080(3) 0.128(4) -0.017(3) 0.005(3) 0.004(2)
F1 0.0598(19) 0.261(5) 0.125(3) -0.032(3) -0.0111(18) 0.012(2)
F2 0.111(2) 0.0777(18) 0.124(2) 0.0015(17) -0.0274(19) -0.0216(17)
F3 0.133(3) 0.084(2) 0.140(3) -0.0102(19) -0.029(2) -0.0421(19)
F4A 0.100(3) 0.060(3) 0.173(6) -0.036(3) -0.011(3) 0.022(2)
F5A 0.074(3) 0.071(3) 0.138(6) -0.006(4) -0.006(3) 0.013(2)
F6A 0.112(4) 0.074(3) 0.174(5) 0.037(3) 0.036(3) 0.021(3)
F4B 0.123(9) 0.087(7) 0.134(10) 0.023(7) -0.012(7) -0.011(6)
F5B 0.083(8) 0.093(9) 0.093(10) 0.005(7) -0.011(6) 0.035(6)
F6B 0.153(11) 0.112(10) 0.187(11) 0.013(8) -0.028(8) 0.037(8)
Ca1 0.0617(10) 0.0617(10) 0.118(2) 0.000 0.000 0.000

loop_
_atom_type_symbol
_atom_type_description
_atom_type_scat_dispersion_real
_atom_type_scat_dispersion_imag
_atom_type_scat_source
C C 0.0033 0.0016 'International Tables Vol C Tables 4.2.6.8 and 6.1.1.4'
H H 0.0000 0.0000 'International Tables Vol C Tables 4.2.6.8 and 6.1.1.4'
B B 0.0013 0.0007 'International Tables Vol C Tables 4.2.6.8 and 6.1.1.4'
N N 0.0061 0.0033 'International Tables Vol C Tables 4.2.6.8 and 6.1.1.4'
F F 0.0171 0.0103 'International Tables Vol C Tables 4.2.6.8 and 6.1.1.4'
Ca Ca 0.2262 0.3064 'International Tables Vol C Tables 4.2.6.8 and 6.1.1.4'

loop_
_geom_angle_atom_site_label_1
_geom_angle_atom_site_label_2
_geom_angle_atom_site_label_3
_geom_angle
_geom_angle_site_symmetry_1
_geom_angle_site_symmetry_3
C6 C1 C2 115.3(4) . .
C6 C1 B1 124.2(4) . .
C2 C1 B1 120.4(3) . .
C3 C2 C1 123.0(4) . .
C3 C2 H2 118.5 . .
C1 C2 H2 118.5 . .
C2 C3 C4 120.5(4) . .
C2 C3 C7 118.7(4) . .
C4 C3 C7 120.8(4) . .
C5 C4 C3 118.2(4) . .
C5 C4 H4 120.9 . .
C3 C4 H4 120.9 . .
C4 C5 C6 121.2(4) . .
C4 C5 C8 120.5(4) . .
C6 C5 C8 118.2(5) . .
C1 C6 C5 121.8(4) . .
C1 C6 H6 119.1 . .
C5 C6 H6 119.1 . .
F1 C7 F2 106.4(5) . .
F1 C7 F3 106.5(4) . .
F2 C7 F3 103.0(4) . .
F1 C7 C3 113.6(4) . .
F2 C7 C3 112.9(4) . .
F3 C7 C3 113.6(4) . .
F6A C8 F5A 107.7(7) . .
F4B C8 F5B 120.6(16) . .
F6A C8 F4A 107.9(5) . .
F5A C8 F4A 103.4(6) . .
F4B C8 F6B 90.4(13) . .
F5B C8 F6B 98.3(14) . .
F4B C8 C5 121.0(8) . .
F6A C8 C5 113.6(5) . .
F5A C8 C5 113.5(6) . .
F5B C8 C5 109.4(13) . .
F4A C8 C5 110.2(5) . .
F6B C8 C5 112.1(9) . .
N1 C9 C10 177.3(6) . .
C9 C10 H10A 109.5 . .
C9 C10 H10B 109.5 . .
H10A C10 H10B 109.5 . .
C9 C10 H10C 109.5 . .
H10A C10 H10C 109.5 . .
H10B C10 H10C 109.5 . .
C1 B1 C1 110.01(15) . 12_655
C1 B1 C1 108.4(3) . 2_655
C1 B1 C1 110.00(15) 12_655 2_655
C1 B1 C1 110.00(15) . 11_665
C1 B1 C1 108.4(3) 12_655 11_665
C1 B1 C1 110.00(15) 2_655 11_665
C9 N1 Ca1 176.4(5) . .
N1 Ca1 N1 140.4(2) . 6
N1 Ca1 N1 72.72(12) . 4
N1 Ca1 N1 144.7(2) 6 4
N1 Ca1 N1 77.2(2) . 8
N1 Ca1 N1 72.72(12) 6 8
N1 Ca1 N1 140.4(2) 4 8
N1 Ca1 N1 72.72(12) . 3
N1 Ca1 N1 77.2(2) 6 3
N1 Ca1 N1 113.9(2) 4 3
N1 Ca1 N1 79.8(2) 8 3
N1 Ca1 N1 79.8(2) . 5
N1 Ca1 N1 113.9(2) 6 5
N1 Ca1 N1 77.2(2) 4 5
N1 Ca1 N1 72.72(12) 8 5
N1 Ca1 N1 144.7(2) 3 5
N1 Ca1 N1 113.9(2) . 2
N1 Ca1 N1 79.8(2) 6 2
N1 Ca1 N1 72.72(12) 4 2
N1 Ca1 N1 144.7(2) 8 2
N1 Ca1 N1 72.72(12) 3 2
N1 Ca1 N1 140.4(2) 5 2
N1 Ca1 N1 144.7(2) . 7
N1 Ca1 N1 72.72(12) 6 7
N1 Ca1 N1 79.8(2) 4 7
N1 Ca1 N1 113.9(2) 8 7
N1 Ca1 N1 140.4(2) 3 7
N1 Ca1 N1 72.72(12) 5 7
N1 Ca1 N1 77.2(2) 2 7

loop_
_geom_bond_atom_site_label_1
_geom_bond_atom_site_label_2
_geom_bond_distance
_geom_bond_site_symmetry_2
C1 C6 1.396(6) .
C1 C2 1.400(6) .
C1 B1 1.637(4) .
C2 C3 1.383(6) .
C2 H2 0.9500 .
C3 C4 1.390(6) .
C3 C7 1.484(7) .
C4 C5 1.368(7) .
C4 H4 0.9500 .
C5 C6 1.405(6) .
C5 C8 1.491(7) .
C6 H6 0.9500 .
C7 F1 1.305(6) .
C7 F2 1.340(6) .
C7 F3 1.342(6) .
C8 F4B 1.289(9) .
C8 F6A 1.291(7) .
C8 F5A 1.317(7) .
C8 F5B 1.332(10) .
C8 F4A 1.384(6) .
C8 F6B 1.400(10) .
C9 N1 1.136(7) .
C9 C10 1.441(9) .
C10 H10A 0.9800 .
C10 H10B 0.9800 .
C10 H10C 0.9800 .
B1 C1 1.637(4) 12_655
B1 C1 1.637(4) 2_655
B1 C1 1.637(4) 11_665
N1 Ca1 2.513(5) .
Ca1 N1 2.514(5) 6
Ca1 N1 2.514(5) 4
Ca1 N1 2.514(5) 8
Ca1 N1 2.514(5) 3
Ca1 N1 2.514(5) 5
Ca1 N1 2.514(5) 2
Ca1 N1 2.514(5) 7

loop_
_geom_torsion_atom_site_label_1
_geom_torsion_atom_site_label_2
_geom_torsion_atom_site_label_3
_geom_torsion_atom_site_label_4
_geom_torsion
_geom_torsion_site_symmetry_4
C6 C1 C2 C3 -2.3(6) .
B1 C1 C2 C3 176.0(3) .
C1 C2 C3 C4 2.1(6) .
C1 C2 C3 C7 -178.4(4) .
C2 C3 C4 C5 -0.8(6) .
C7 C3 C4 C5 179.6(4) .
C3 C4 C5 C6 0.0(6) .
C3 C4 C5 C8 -178.4(4) .
C2 C1 C6 C5 1.4(6) .
B1 C1 C6 C5 -176.8(3) .
C4 C5 C6 C1 -0.3(7) .
C8 C5 C6 C1 178.2(4) .
C2 C3 C7 F1 57.0(6) .
C4 C3 C7 F1 -123.4(5) .
C2 C3 C7 F2 -64.2(5) .
C4 C3 C7 F2 115.3(5) .
C2 C3 C7 F3 178.9(4) .
C4 C3 C7 F3 -1.5(6) .
C4 C5 C8 F4B 40.0(14) .
C6 C5 C8 F4B -138.5(13) .
C4 C5 C8 F6A 105.9(7) .
C6 C5 C8 F6A -72.5(7) .
C4 C5 C8 F5A -130.6(7) .
C6 C5 C8 F5A 51.0(9) .
C4 C5 C8 F5B -107.4(12) .
C6 C5 C8 F5B 74.1(12) .
C4 C5 C8 F4A -15.2(7) .
C6 C5 C8 F4A 166.3(5) .
C4 C5 C8 F6B 144.6(15) .
C6 C5 C8 F6B -33.9(15) .
C6 C1 B1 C1 -15.3(4) 12_655
C2 C1 B1 C1 166.6(3) 12_655
C6 C1 B1 C1 -135.6(4) 2_655
C2 C1 B1 C1 46.3(3) 2_655
C6 C1 B1 C1 104.0(5) 11_665
C2 C1 B1 C1 -74.1(2) 11_665
